data_4120648
loop_
_publ_author_name
'Adriaenssens, Louis'
'Gil-Ram\'irez, Guzm\'an'
'Frontera, Antonio'
'Qui\~nonero, David'
'Escudero-Ad\'an, Eduardo C'
'Ballester, Pablo'

_publ_section_title
;
 Thermodynamic Characterization of Halide-\p Interactions in Solution
 Using &quot;Two-Wall&quot; Aryl Extended Calix[4]pyrroles as Model
 System.
;
_journal_issue 8
_journal_name_full 'Journal of the American Chemical Society'
_journal_page_first 3208
_journal_paper_doi 10.1021/ja412098v
_journal_volume 136
_journal_year 2014
_chemical_formula_sum 'C44 H45 Cl F10 N6'
_chemical_formula_weight 883.31
_chemical_name_systematic
;
 ?
;
_space_group_IT_number 14
_symmetry_cell_setting monoclinic
_symmetry_space_group_name_Hall '-P 2ybc'
_symmetry_space_group_name_H-M 'P 1 21/c 1'
_atom_sites_solution_hydrogens geom
_atom_sites_solution_primary direct
_atom_sites_solution_secondary difmap
_audit_creation_method SHELXLTL
_cell_angle_alpha 90.00
_cell_angle_beta 103.8570(10)
_cell_angle_gamma 90.00
_cell_formula_units_Z 4
_cell_length_a 19.9123(12)
_cell_length_b 11.0521(7)
_cell_length_c 19.7629(12)
_cell_measurement_reflns_used 1820
_cell_measurement_temperature 173(2)
_cell_measurement_theta_max 18.16
_cell_measurement_theta_min 2.26
_cell_volume 4222.7(4)
_computing_cell_refinement 'Bruker SMART'
_computing_data_collection 'Bruker SMART'
_computing_data_reduction 'Bruker SAINT'
_computing_molecular_graphics 'Bruker SHELXTL'
_computing_publication_material 'Bruker SHELXTL'
_computing_structure_refinement 'Bruker SHELXTL'
_computing_structure_solution 'Bruker SHELXTL'
_diffrn_ambient_temperature 173(2)
_diffrn_measured_fraction_theta_full 0.996
_diffrn_measured_fraction_theta_max 0.996
_diffrn_measurement_device_type 'CCD area detector Bruker Apex'
_diffrn_measurement_method 'phi and omega scans'
_diffrn_radiation_monochromator graphite
_diffrn_radiation_source 'fine-focus sealed tube'
_diffrn_radiation_type MoK\a
_diffrn_radiation_wavelength 0.71073
_diffrn_reflns_av_R_equivalents 0.0863
_diffrn_reflns_av_sigmaI/netI 0.0832
_diffrn_reflns_limit_h_max 23
_diffrn_reflns_limit_h_min -23
_diffrn_reflns_limit_k_max 13
_diffrn_reflns_limit_k_min -13
_diffrn_reflns_limit_l_max 23
_diffrn_reflns_limit_l_min -23
_diffrn_reflns_number 31201
_diffrn_reflns_theta_full 25.00
_diffrn_reflns_theta_max 25.00
_diffrn_reflns_theta_min 1.05
_exptl_absorpt_coefficient_mu 0.175
_exptl_absorpt_correction_T_max 0.9948
_exptl_absorpt_correction_T_min 0.9709
_exptl_absorpt_correction_type multi-scan
_exptl_absorpt_process_details SADABS
_exptl_crystal_colour colorless
_exptl_crystal_density_diffrn 1.389
_exptl_crystal_density_method 'not measured'
_exptl_crystal_description plate
_exptl_crystal_F_000 1832
_exptl_crystal_size_max 0.17
_exptl_crystal_size_mid 0.16
_exptl_crystal_size_min 0.03
_refine_diff_density_max 0.437
_refine_diff_density_min -0.319
_refine_diff_density_rms 0.057
_refine_ls_extinction_method none
_refine_ls_goodness_of_fit_ref 0.988
_refine_ls_hydrogen_treatment mixed
_refine_ls_matrix_type full
_refine_ls_number_parameters 682
_refine_ls_number_reflns 7393
_refine_ls_number_restraints 0
_refine_ls_restrained_S_all 0.988
_refine_ls_R_factor_all 0.1068
_refine_ls_R_factor_gt 0.0559
_refine_ls_shift/su_max 0.001
_refine_ls_shift/su_mean 0.000
_refine_ls_structure_factor_coef Fsqd
_refine_ls_weighting_details 'calc w=1/[\s^2^(Fo^2^)+(0.0567P)^2^+2.2319P] where P=(Fo^2^+2Fc^2^)/3'
_refine_ls_weighting_scheme calc
_refine_ls_wR_factor_gt 0.1148
_refine_ls_wR_factor_ref 0.1461
_reflns_number_gt 4562
_reflns_number_total 7393
_reflns_threshold_expression >2sigma(I)
_cod_data_source_file ja412098v_si_013.cif
_cod_data_source_block guzr2a
_cod_depositor_comments
;
The following automatic conversions were performed:

'_symmetry_cell_setting' value 'Monoclinic' changed to 'monoclinic'
according to
/usr/data/users/saulius/automatic-downloads/current/ACS/lib/dictionaries/cif_core.dic
dictionary named 'cif_core.dic' version 2.4.2 from 2011-04-26.

Automatic conversion script
Id: cif_fix_values 2281 2013-09-26 08:29:07Z andrius 
;
_cod_original_sg_symbol_H-M P2(1)/c
_cod_database_code 4120648

loop_
_symmetry_equiv_pos_as_xyz
'x, y, z'
'-x, y+1/2, -z+1/2'
'-x, -y, -z'
'x, -y-1/2, z-1/2'

loop_
_atom_site_label
_atom_site_type_symbol
_atom_site_fract_x
_atom_site_fract_y
_atom_site_fract_z
_atom_site_U_iso_or_equiv
_atom_site_adp_type
_atom_site_occupancy
_atom_site_symmetry_multiplicity
_atom_site_calc_flag
_atom_site_refinement_flags
Cl1 Cl 0.24801(5) 0.87935(8) 0.31192(4) 0.0287(2) Uani 1 1 d .
N1 N 0.19783(14) 1.0900(2) 0.18600(15) 0.0215(7) Uani 1 1 d .
N2 N 0.35167(16) 0.9505(3) 0.20871(16) 0.0235(7) Uani 1 1 d .
N3 N 0.27464(15) 0.6826(3) 0.19665(15) 0.0239(7) Uani 1 1 d .
N4 N 0.12023(15) 0.8234(2) 0.17444(14) 0.0225(7) Uani 1 1 d .
N5 N 0.22271(15) 0.8791(3) -0.01379(14) 0.0297(7) Uani 1 1 d .
C1 C 0.07081(17) 1.0371(3) 0.16636(16) 0.0227(8) Uani 1 1 d .
C2 C 0.13148(17) 1.0977(3) 0.14543(16) 0.0211(8) Uani 1 1 d .
C3 C 0.13394(19) 1.1683(3) 0.08899(18) 0.0248(8) Uani 1 1 d .
C4 C 0.20347(19) 1.2054(3) 0.09681(18) 0.0247(8) Uani 1 1 d .
C5 C 0.24244(18) 1.1580(3) 0.15747(17) 0.0230(8) Uani 1 1 d .
C6 C 0.31798(17) 1.1719(3) 0.19363(17) 0.0249(8) Uani 1 1 d .
C7 C 0.35967(17) 1.0627(3) 0.18177(17) 0.0223(8) Uani 1 1 d .
C8 C 0.40942(19) 1.0514(3) 0.14555(19) 0.0309(9) Uani 1 1 d .
C9 C 0.4341(2) 0.9310(3) 0.15175(19) 0.0317(9) Uani 1 1 d .
C10 C 0.39766(17) 0.8697(3) 0.19128(16) 0.0224(8) Uani 1 1 d .
C11 C 0.40139(17) 0.7373(3) 0.21224(17) 0.0260(8) Uani 1 1 d .
C12 C 0.33513(18) 0.6745(3) 0.17512(17) 0.0237(8) Uani 1 1 d .
C13 C 0.3218(2) 0.6014(3) 0.11791(19) 0.0311(9) Uani 1 1 d .
C14 C 0.2522(2) 0.5638(3) 0.10495(18) 0.0294(9) Uani 1 1 d .
C15 C 0.22322(18) 0.6139(3) 0.15437(17) 0.0241(8) Uani 1 1 d .
C16 C 0.15174(18) 0.6019(3) 0.16709(17) 0.0257(8) Uani 1 1 d .
C17 C 0.10730(17) 0.7125(3) 0.14152(17) 0.0248(8) Uani 1 1 d .
C18 C 0.0499(2) 0.7268(3) 0.08863(19) 0.0324(9) Uani 1 1 d .
C19 C 0.02616(19) 0.8470(3) 0.09007(18) 0.0295(9) Uani 1 1 d .
C20 C 0.06986(17) 0.9047(3) 0.14447(17) 0.0236(8) Uani 1 1 d .
C21 C 0.0027(2) 1.0973(4) 0.1283(2) 0.0311(9) Uani 1 1 d .
C22 C 0.07888(17) 1.0553(3) 0.24554(17) 0.0229(8) Uani 1 1 d .
C23 C 0.06472(17) 0.9691(3) 0.29158(17) 0.0253(8) Uani 1 1 d .
C24 C 0.07554(19) 0.9894(3) 0.36202(18) 0.0315(9) Uani 1 1 d .
C25 C 0.0990(2) 1.0987(4) 0.38985(18) 0.0372(10) Uani 1 1 d .
C26 C 0.1093(2) 1.1890(3) 0.34641(19) 0.0355(10) Uani 1 1 d .
C27 C 0.09874(18) 1.1672(3) 0.27607(18) 0.0284(9) Uani 1 1 d .
C28 C 0.3255(2) 1.1919(4) 0.2721(2) 0.0331(9) Uani 1 1 d .
C29 C 0.3464(2) 1.2852(4) 0.1641(2) 0.0352(10) Uani 1 1 d .
C30 C 0.4628(2) 0.6784(4) 0.1896(2) 0.0340(10) Uani 1 1 d .
C31 C 0.41577(17) 0.7179(3) 0.29192(17) 0.0266(8) Uani 1 1 d .
C32 C 0.44646(19) 0.8035(3) 0.34189(19) 0.0342(9) Uani 1 1 d .
C33 C 0.4614(2) 0.7803(4) 0.4121(2) 0.0433(11) Uani 1 1 d .
C34 C 0.4479(2) 0.6694(4) 0.43610(19) 0.0452(11) Uani 1 1 d .
C35 C 0.4193(2) 0.5812(4) 0.3895(2) 0.0416(10) Uani 1 1 d .
C36 C 0.40438(19) 0.6064(3) 0.31948(19) 0.0331(9) Uani 1 1 d .
C37 C 0.1560(3) 0.5809(4) 0.2452(2) 0.0355(10) Uani 1 1 d .
C38 C 0.1169(3) 0.4908(4) 0.1268(2) 0.0366(10) Uani 1 1 d .
C39 C 0.2913(3) 0.8464(6) -0.0238(3) 0.102(2) Uani 1 1 d .
H39A H 0.3241 0.9118 -0.0064 0.153 Uiso 1 1 calc R
H39B H 0.2882 0.8338 -0.0736 0.153 Uiso 1 1 calc R
H39C H 0.3072 0.7717 0.0018 0.153 Uiso 1 1 calc R
C40 C 0.1755(3) 0.7757(4) -0.0416(3) 0.0773(17) Uani 1 1 d .
H40A H 0.1927 0.7018 -0.0158 0.116 Uiso 1 1 calc R
H40B H 0.1739 0.7641 -0.0911 0.116 Uiso 1 1 calc R
H40C H 0.1289 0.7936 -0.0361 0.116 Uiso 1 1 calc R
C41 C 0.2254(3) 0.8920(4) 0.0611(2) 0.0600(14) Uani 1 1 d .
H41A H 0.2565 0.9588 0.0805 0.090 Uiso 1 1 calc R
H41B H 0.2426 0.8168 0.0854 0.090 Uiso 1 1 calc R
H41C H 0.1789 0.9091 0.0672 0.090 Uiso 1 1 calc R
C42 C 0.1966(3) 0.9907(4) -0.0526(2) 0.0590(13) Uani 1 1 d .
H42A H 0.2278 1.0581 -0.0347 0.088 Uiso 1 1 calc R
H42B H 0.1502 1.0090 -0.0464 0.088 Uiso 1 1 calc R
H42C H 0.1944 0.9789 -0.1022 0.088 Uiso 1 1 calc R
F1 F 0.03977(11) 0.85886(17) 0.26966(10) 0.0393(6) Uani 1 1 d .
F2 F 0.06292(12) 0.90103(19) 0.40426(11) 0.0471(6) Uani 1 1 d .
F3 F 0.10986(12) 1.1192(2) 0.45867(10) 0.0553(7) Uani 1 1 d .
F4 F 0.12932(13) 1.2998(2) 0.37130(12) 0.0556(7) Uani 1 1 d .
F5 F 0.10834(11) 1.26188(17) 0.23651(10) 0.0382(5) Uani 1 1 d .
F6 F 0.46402(12) 0.91328(19) 0.32380(11) 0.0526(7) Uani 1 1 d .
F7 F 0.49010(14) 0.8672(2) 0.45734(12) 0.0726(8) Uani 1 1 d .
F8 F 0.46287(14) 0.6469(3) 0.50519(11) 0.0725(9) Uani 1 1 d .
F9 F 0.40670(13) 0.4712(2) 0.41234(13) 0.0657(8) Uani 1 1 d .
F10 F 0.37955(12) 0.51290(18) 0.27730(11) 0.0478(6) Uani 1 1 d .
N1S N 0.2986(5) 1.2477(9) -0.0421(3) 0.194(4) Uani 1 1 d .
C1S C 0.3249(4) 1.3358(8) -0.0473(3) 0.096(2) Uani 1 1 d .
C2S C 0.3624(4) 1.4438(7) -0.0532(3) 0.086(2) Uani 1 1 d .
H1N H 0.2104(17) 1.054(3) 0.2245(17) 0.026(10) Uiso 1 1 d .
H2N H 0.329(2) 0.937(4) 0.234(2) 0.040(14) Uiso 1 1 d .
H3N H 0.2692(16) 0.723(3) 0.2288(16) 0.011(9) Uiso 1 1 d .
H4N H 0.1558(17) 0.837(3) 0.2108(17) 0.026(9) Uiso 1 1 d .
H3 H 0.0957(17) 1.192(3) 0.0537(16) 0.026(9) Uiso 1 1 d .
H4 H 0.2203(15) 1.255(3) 0.0690(15) 0.012(8) Uiso 1 1 d .
H8 H 0.4232(17) 1.112(3) 0.1216(16) 0.025(9) Uiso 1 1 d .
H9 H 0.4718(19) 0.898(3) 0.1326(17) 0.037(10) Uiso 1 1 d .
H13 H 0.3531(18) 0.581(3) 0.0939(17) 0.026(10) Uiso 1 1 d .
H14 H 0.2318(16) 0.508(3) 0.0703(16) 0.024(9) Uiso 1 1 d .
H18 H 0.0317(18) 0.663(3) 0.0572(17) 0.034(10) Uiso 1 1 d .
H19 H -0.0137(19) 0.884(3) 0.0599(18) 0.039(11) Uiso 1 1 d .
H21A H -0.0359(19) 1.058(3) 0.1434(17) 0.032(10) Uiso 1 1 d .
H21B H -0.0016(17) 1.090(3) 0.0788(19) 0.031(10) Uiso 1 1 d .
H21C H 0.0016(18) 1.182(4) 0.1404(18) 0.043(11) Uiso 1 1 d .
H28A H 0.3017(19) 1.261(3) 0.2780(17) 0.036(11) Uiso 1 1 d .
H28B H 0.376(2) 1.205(3) 0.2989(18) 0.039(10) Uiso 1 1 d .
H28C H 0.308(2) 1.122(4) 0.2932(19) 0.048(12) Uiso 1 1 d .
H29A H 0.3223(18) 1.359(3) 0.1727(17) 0.034(10) Uiso 1 1 d .
H29B H 0.398(2) 1.295(3) 0.1894(19) 0.047(11) Uiso 1 1 d .
H29C H 0.3424(16) 1.278(3) 0.1150(18) 0.021(9) Uiso 1 1 d .
H30A H 0.4554(19) 0.690(3) 0.137(2) 0.049(11) Uiso 1 1 d .
H30B H 0.5082(19) 0.720(3) 0.2142(17) 0.031(10) Uiso 1 1 d .
H30C H 0.464(2) 0.599(4) 0.1982(19) 0.048(13) Uiso 1 1 d .
H37A H 0.1792(18) 0.648(3) 0.2748(17) 0.034(10) Uiso 1 1 d .
H37B H 0.109(2) 0.574(3) 0.2538(18) 0.040(11) Uiso 1 1 d .
H37C H 0.1855(19) 0.506(4) 0.2605(18) 0.043(11) Uiso 1 1 d .
H38A H 0.1456(17) 0.419(3) 0.1406(16) 0.028(9) Uiso 1 1 d .
H38B H 0.1117(17) 0.503(3) 0.075(2) 0.036(10) Uiso 1 1 d .
H38C H 0.075(2) 0.478(3) 0.1363(18) 0.039(12) Uiso 1 1 d .
H3S H 0.387(3) 1.471(6) -0.008(3) 0.13(2) Uiso 1 1 d .
H2S H 0.330(5) 1.505(9) -0.075(5) 0.26(5) Uiso 1 1 d .
H1S H 0.393(4) 1.427(7) -0.082(4) 0.14(3) Uiso 1 1 d .

loop_
_atom_site_aniso_label
_atom_site_aniso_U_11
_atom_site_aniso_U_22
_atom_site_aniso_U_33
_atom_site_aniso_U_23
_atom_site_aniso_U_13
_atom_site_aniso_U_12
Cl1 0.0318(5) 0.0304(5) 0.0242(4) -0.0014(4) 0.0073(4) -0.0023(4)
N1 0.0215(17) 0.0202(16) 0.0220(16) 0.0036(13) 0.0039(13) 0.0005(13)
N2 0.0225(18) 0.0219(16) 0.0277(17) 0.0029(13) 0.0092(14) 0.0013(13)
N3 0.0295(19) 0.0190(16) 0.0241(17) -0.0047(13) 0.0081(14) 0.0019(13)
N4 0.0219(17) 0.0221(16) 0.0219(16) -0.0046(12) 0.0022(13) -0.0015(13)
N5 0.0317(19) 0.0338(17) 0.0233(15) 0.0013(13) 0.0058(13) 0.0028(15)
C1 0.022(2) 0.0233(18) 0.0227(18) -0.0002(14) 0.0048(15) 0.0004(15)
C2 0.024(2) 0.0165(17) 0.0229(18) -0.0006(14) 0.0054(15) 0.0020(15)
C3 0.025(2) 0.0217(19) 0.0253(19) -0.0003(15) 0.0022(16) 0.0046(16)
C4 0.029(2) 0.0199(19) 0.028(2) 0.0028(16) 0.0110(17) -0.0018(16)
C5 0.027(2) 0.0151(17) 0.0279(19) -0.0024(14) 0.0090(16) 0.0000(15)
C6 0.024(2) 0.0217(18) 0.0287(19) 0.0009(15) 0.0051(15) -0.0031(15)
C7 0.020(2) 0.0211(18) 0.0263(18) 0.0030(14) 0.0060(15) -0.0003(15)
C8 0.029(2) 0.030(2) 0.037(2) 0.0082(18) 0.0135(18) -0.0038(17)
C9 0.027(2) 0.033(2) 0.039(2) 0.0012(17) 0.0159(19) 0.0004(18)
C10 0.0175(19) 0.0240(19) 0.0239(18) -0.0002(15) 0.0019(15) 0.0021(15)
C11 0.023(2) 0.026(2) 0.0287(19) 0.0002(15) 0.0063(16) 0.0031(16)
C12 0.024(2) 0.0208(18) 0.0269(19) 0.0035(15) 0.0081(16) 0.0044(15)
C13 0.035(2) 0.033(2) 0.029(2) -0.0003(17) 0.0147(18) 0.0045(19)
C14 0.041(3) 0.0206(19) 0.026(2) -0.0072(16) 0.0082(18) -0.0006(18)
C15 0.028(2) 0.0148(17) 0.0285(19) 0.0018(15) 0.0041(16) 0.0024(15)
C16 0.030(2) 0.0191(18) 0.0288(19) -0.0014(14) 0.0083(16) -0.0014(16)
C17 0.022(2) 0.0251(19) 0.0290(19) -0.0061(15) 0.0085(16) -0.0053(16)
C18 0.031(2) 0.031(2) 0.033(2) -0.0116(18) 0.0060(18) -0.0030(18)
C19 0.025(2) 0.031(2) 0.030(2) -0.0057(16) 0.0005(17) 0.0003(17)
C20 0.0202(19) 0.0257(19) 0.0257(18) -0.0007(15) 0.0069(15) 0.0001(16)
C21 0.026(2) 0.032(2) 0.034(2) 0.0014(18) 0.0050(18) 0.0059(18)
C22 0.0189(19) 0.0227(19) 0.0283(19) -0.0005(15) 0.0082(15) 0.0018(15)
C23 0.023(2) 0.0227(19) 0.031(2) -0.0049(15) 0.0080(16) 0.0008(15)
C24 0.032(2) 0.034(2) 0.031(2) 0.0081(17) 0.0127(17) 0.0088(18)
C25 0.040(3) 0.052(3) 0.0198(19) -0.0053(18) 0.0074(17) 0.004(2)
C26 0.037(2) 0.033(2) 0.037(2) -0.0160(18) 0.0091(18) -0.0075(18)
C27 0.030(2) 0.024(2) 0.035(2) -0.0002(16) 0.0145(17) 0.0023(16)
C28 0.033(3) 0.028(2) 0.036(2) -0.0076(18) 0.0041(19) -0.002(2)
C29 0.035(3) 0.026(2) 0.043(3) 0.0027(19) 0.008(2) -0.0046(19)
C30 0.029(2) 0.034(3) 0.039(3) -0.003(2) 0.0085(19) 0.009(2)
C31 0.018(2) 0.032(2) 0.0300(19) 0.0053(16) 0.0053(15) 0.0092(16)
C32 0.027(2) 0.034(2) 0.040(2) -0.0003(18) 0.0046(18) 0.0036(18)
C33 0.041(3) 0.053(3) 0.031(2) -0.010(2) -0.0017(19) 0.007(2)
C34 0.036(3) 0.075(3) 0.025(2) 0.010(2) 0.0075(19) 0.016(2)
C35 0.038(3) 0.047(3) 0.042(2) 0.021(2) 0.014(2) 0.009(2)
C36 0.032(2) 0.034(2) 0.034(2) 0.0033(18) 0.0088(17) 0.0061(18)
C37 0.047(3) 0.028(2) 0.036(2) 0.0041(18) 0.019(2) -0.005(2)
C38 0.038(3) 0.023(2) 0.050(3) -0.0074(19) 0.013(2) -0.007(2)
C39 0.063(4) 0.138(6) 0.120(5) 0.030(4) 0.052(4) 0.032(4)
C40 0.090(4) 0.057(3) 0.068(3) -0.004(3) -0.015(3) -0.020(3)
C41 0.103(4) 0.045(3) 0.033(2) 0.002(2) 0.017(2) 0.016(3)
C42 0.093(4) 0.043(3) 0.038(3) 0.009(2) 0.009(2) 0.008(3)
F1 0.0519(15) 0.0273(12) 0.0450(13) -0.0031(9) 0.0240(11) -0.0103(10)
F2 0.0610(16) 0.0465(14) 0.0386(13) 0.0145(10) 0.0214(11) 0.0067(12)
F3 0.0627(17) 0.0771(18) 0.0253(12) -0.0101(11) 0.0092(11) -0.0009(14)
F4 0.0704(18) 0.0472(15) 0.0535(15) -0.0279(12) 0.0235(13) -0.0197(13)
F5 0.0546(15) 0.0230(11) 0.0433(13) -0.0047(9) 0.0240(11) -0.0039(10)
F6 0.0593(17) 0.0374(14) 0.0499(14) -0.0018(11) -0.0090(12) -0.0132(12)
F7 0.080(2) 0.084(2) 0.0407(14) -0.0200(13) -0.0122(13) 0.0024(16)
F8 0.0682(19) 0.121(2) 0.0274(13) 0.0185(14) 0.0094(12) 0.0190(17)
F9 0.0638(18) 0.0679(18) 0.0659(17) 0.0391(14) 0.0161(14) 0.0031(14)
F10 0.0595(16) 0.0266(12) 0.0512(14) 0.0090(10) 0.0010(12) 0.0018(11)
N1S 0.241(9) 0.260(10) 0.102(5) -0.025(5) 0.086(5) -0.153(8)
C1S 0.091(5) 0.160(7) 0.044(3) -0.011(4) 0.032(3) -0.036(5)
C2S 0.113(6) 0.071(4) 0.055(4) 0.001(3) -0.018(4) 0.006(4)

loop_
_atom_type_symbol
_atom_type_description
_atom_type_scat_dispersion_real
_atom_type_scat_dispersion_imag
_atom_type_scat_source
C C 0.0033 0.0016 'International Tables Vol C Tables 4.2.6.8 and 6.1.1.4'
H H 0.0000 0.0000 'International Tables Vol C Tables 4.2.6.8 and 6.1.1.4'
N N 0.0061 0.0033 'International Tables Vol C Tables 4.2.6.8 and 6.1.1.4'
Cl Cl 0.1484 0.1585 'International Tables Vol C Tables 4.2.6.8 and 6.1.1.4'
F F 0.0171 0.0103 'International Tables Vol C Tables 4.2.6.8 and 6.1.1.4'

loop_
_geom_angle_atom_site_label_1
_geom_angle_atom_site_label_2
_geom_angle_atom_site_label_3
_geom_angle
C2 N1 C5 110.5(3)
C2 N1 H1N 126(2)
C5 N1 H1N 123(2)
C7 N2 C10 110.0(3)
C7 N2 H2N 125(3)
C10 N2 H2N 125(3)
C12 N3 C15 110.7(3)
C12 N3 H3N 125(2)
C15 N3 H3N 124(2)
C20 N4 C17 110.1(3)
C20 N4 H4N 127(2)
C17 N4 H4N 123(2)
C39 N5 C41 110.3(4)
C39 N5 C42 111.0(4)
C41 N5 C42 111.3(3)
C39 N5 C40 106.6(4)
C41 N5 C40 108.1(3)
C42 N5 C40 109.5(3)
C20 C1 C2 107.6(3)
C20 C1 C21 109.1(3)
C2 C1 C21 109.9(3)
C20 C1 C22 113.8(3)
C2 C1 C22 108.7(3)
C21 C1 C22 107.7(3)
C3 C2 N1 107.1(3)
C3 C2 C1 131.0(3)
N1 C2 C1 121.9(3)
C2 C3 C4 107.5(3)
C2 C3 H3 126(2)
C4 C3 H3 127(2)
C5 C4 C3 108.6(3)
C5 C4 H4 123.8(19)
C3 C4 H4 127.5(19)
C4 C5 N1 106.3(3)
C4 C5 C6 131.9(3)
N1 C5 C6 121.8(3)
C5 C6 C7 111.5(3)
C5 C6 C28 109.7(3)
C7 C6 C28 110.3(3)
C5 C6 C29 108.4(3)
C7 C6 C29 108.9(3)
C28 C6 C29 107.9(3)
C8 C7 N2 106.7(3)
C8 C7 C6 130.5(3)
N2 C7 C6 122.7(3)
C7 C8 C9 108.8(3)
C7 C8 H8 124(2)
C9 C8 H8 127(2)
C10 C9 C8 107.2(3)
C10 C9 H9 126(2)
C8 C9 H9 127(2)
C9 C10 N2 107.2(3)
C9 C10 C11 129.6(3)
N2 C10 C11 123.2(3)
C10 C11 C12 109.2(3)
C10 C11 C31 113.4(3)
C12 C11 C31 110.9(3)
C10 C11 C30 108.5(3)
C12 C11 C30 109.0(3)
C31 C11 C30 105.7(3)
C13 C12 N3 106.6(3)
C13 C12 C11 130.3(3)
N3 C12 C11 123.1(3)
C12 C13 C14 108.2(3)
C12 C13 H13 124(2)
C14 C13 H13 127(2)
C15 C14 C13 108.4(3)
C15 C14 H14 127(2)
C13 C14 H14 124(2)
C14 C15 N3 106.0(3)
C14 C15 C16 131.4(3)
N3 C15 C16 122.6(3)
C15 C16 C17 111.8(3)
C15 C16 C38 108.1(3)
C17 C16 C38 108.4(3)
C15 C16 C37 110.6(3)
C17 C16 C37 110.0(3)
C38 C16 C37 107.9(3)
C18 C17 N4 106.6(3)
C18 C17 C16 131.5(3)
N4 C17 C16 121.8(3)
C17 C18 C19 108.5(3)
C17 C18 H18 122(2)
C19 C18 H18 129(2)
C20 C19 C18 107.5(3)
C20 C19 H19 125(2)
C18 C19 H19 128(2)
C19 C20 N4 107.2(3)
C19 C20 C1 129.2(3)
N4 C20 C1 123.3(3)
C1 C21 H21A 109(2)
C1 C21 H21B 108(2)
H21A C21 H21B 112(3)
C1 C21 H21C 112(2)
H21A C21 H21C 106(3)
H21B C21 H21C 109(3)
C27 C22 C23 113.9(3)
C27 C22 C1 120.3(3)
C23 C22 C1 125.7(3)
F1 C23 C24 115.4(3)
F1 C23 C22 121.7(3)
C24 C23 C22 122.9(3)
F2 C24 C25 119.3(3)
F2 C24 C23 120.1(3)
C25 C24 C23 120.5(3)
F3 C25 C26 120.1(3)
F3 C25 C24 120.9(4)
C26 C25 C24 118.9(3)
F4 C26 C25 120.8(3)
F4 C26 C27 119.3(3)
C25 C26 C27 119.9(3)
F5 C27 C26 116.2(3)
F5 C27 C22 120.3(3)
C26 C27 C22 123.5(3)
C6 C28 H28A 109(2)
C6 C28 H28B 113(2)
H28A C28 H28B 107(3)
C6 C28 H28C 111(2)
H28A C28 H28C 111(3)
H28B C28 H28C 107(3)
C6 C29 H29A 112(2)
C6 C29 H29B 108(2)
H29A C29 H29B 107(3)
C6 C29 H29C 111.6(19)
H29A C29 H29C 109(3)
H29B C29 H29C 109(3)
C11 C30 H30A 108(2)
C11 C30 H30B 110.0(19)
H30A C30 H30B 109(3)
C11 C30 H30C 111(3)
H30A C30 H30C 108(3)
H30B C30 H30C 111(3)
C36 C31 C32 114.1(3)
C36 C31 C11 121.0(3)
C32 C31 C11 124.7(3)
F6 C32 C33 115.7(3)
F6 C32 C31 121.6(3)
C33 C32 C31 122.7(4)
F7 C33 C34 119.9(4)
F7 C33 C32 119.6(4)
C34 C33 C32 120.4(4)
F8 C34 C33 120.2(4)
F8 C34 C35 120.3(4)
C33 C34 C35 119.4(4)
F9 C35 C34 120.0(4)
F9 C35 C36 120.7(4)
C34 C35 C36 119.3(4)
F10 C36 C35 115.3(3)
F10 C36 C31 120.6(3)
C35 C36 C31 124.0(4)
C16 C37 H37A 113(2)
C16 C37 H37B 111(2)
H37A C37 H37B 106(3)
C16 C37 H37C 108(2)
H37A C37 H37C 106(3)
H37B C37 H37C 113(3)
C16 C38 H38A 110.1(19)
C16 C38 H38B 110(2)
H38A C38 H38B 107(3)
C16 C38 H38C 110(2)
H38A C38 H38C 109(3)
H38B C38 H38C 111(3)
N5 C39 H39A 109.5
N5 C39 H39B 109.5
H39A C39 H39B 109.5
N5 C39 H39C 109.5
H39A C39 H39C 109.5
H39B C39 H39C 109.5
N5 C40 H40A 109.5
N5 C40 H40B 109.5
H40A C40 H40B 109.5
N5 C40 H40C 109.5
H40A C40 H40C 109.5
H40B C40 H40C 109.5
N5 C41 H41A 109.5
N5 C41 H41B 109.5
H41A C41 H41B 109.5
N5 C41 H41C 109.5
H41A C41 H41C 109.5
H41B C41 H41C 109.5
N5 C42 H42A 109.5
N5 C42 H42B 109.5
H42A C42 H42B 109.5
N5 C42 H42C 109.5
H42A C42 H42C 109.5
H42B C42 H42C 109.5
N1S C1S C2S 176.5(10)
C1S C2S H3S 114(4)
C1S C2S H2S 109(5)
H3S C2S H2S 99(5)
C1S C2S H1S 118(6)
H3S C2S H1S 113(6)
H2S C2S H1S 101(7)

loop_
_geom_bond_atom_site_label_1
_geom_bond_atom_site_label_2
_geom_bond_distance
N1 C2 1.374(4)
N1 C5 1.382(4)
N1 H1N 0.84(3)
N2 C7 1.374(4)
N2 C10 1.381(4)
N2 H2N 0.77(4)
N3 C12 1.373(4)
N3 C15 1.383(4)
N3 H3N 0.80(3)
N4 C20 1.371(4)
N4 C17 1.383(4)
N4 H4N 0.89(3)
N5 C39 1.471(6)
N5 C41 1.475(4)
N5 C42 1.480(5)
N5 C40 1.498(5)
C1 C20 1.525(4)
C1 C2 1.523(5)
C1 C21 1.535(5)
C1 C22 1.548(4)
C2 C3 1.371(5)
C3 C4 1.417(5)
C3 H3 0.94(3)
C4 C5 1.367(5)
C4 H4 0.90(3)
C5 C6 1.511(5)
C6 C7 1.514(5)
C6 C28 1.537(5)
C6 C29 1.545(5)
C7 C8 1.360(5)
C8 C9 1.413(5)
C8 H8 0.90(3)
C9 C10 1.366(5)
C9 H9 0.99(4)
C10 C11 1.518(4)
C11 C12 1.516(5)
C11 C31 1.546(5)
C11 C30 1.543(5)
C12 C13 1.363(5)
C13 C14 1.410(5)
C13 H13 0.90(3)
C14 C15 1.365(5)
C14 H14 0.94(3)
C15 C16 1.509(5)
C16 C17 1.522(5)
C16 C38 1.536(5)
C16 C37 1.542(5)
C17 C18 1.361(5)
C18 C19 1.413(5)
C18 H18 0.95(3)
C19 C20 1.368(5)
C19 H19 0.96(4)
C21 H21A 0.99(4)
C21 H21B 0.97(4)
C21 H21C 0.97(4)
C22 C27 1.391(5)
C22 C23 1.392(5)
C23 F1 1.348(4)
C23 C24 1.375(5)
C24 F2 1.347(4)
C24 C25 1.363(5)
C25 F3 1.344(4)
C25 C26 1.363(5)
C26 F4 1.345(4)
C26 C27 1.376(5)
C27 F5 1.347(4)
C28 H28A 0.92(4)
C28 H28B 1.03(4)
C28 H28C 0.98(4)
C29 H29A 0.98(4)
C29 H29B 1.03(4)
C29 H29C 0.96(3)
C30 H30A 1.03(4)
C30 H30B 1.03(3)
C30 H30C 0.90(4)
C31 C36 1.388(5)
C31 C32 1.398(5)
C32 F6 1.335(4)
C32 C33 1.372(5)
C33 F7 1.343(4)
C33 C34 1.364(6)
C34 F8 1.349(4)
C34 C35 1.368(6)
C35 F9 1.341(4)
C35 C36 1.373(5)
C36 F10 1.345(4)
C37 H37A 0.99(4)
C37 H37B 1.00(4)
C37 H37C 1.02(4)
C38 H38A 0.98(3)
C38 H38B 1.01(4)
C38 H38C 0.91(4)
C39 H39A 0.9800
C39 H39B 0.9800
C39 H39C 0.9800
C40 H40A 0.9800
C40 H40B 0.9800
C40 H40C 0.9800
C41 H41A 0.9800
C41 H41B 0.9800
C41 H41C 0.9800
C42 H42A 0.9800
C42 H42B 0.9800
C42 H42C 0.9800
N1S C1S 1.122(9)
C1S C2S 1.428(10)
C2S H3S 0.96(7)
C2S H2S 0.96(10)
C2S H1S 0.95(8)

loop_
_geom_hbond_atom_site_label_D
_geom_hbond_atom_site_label_H
_geom_hbond_atom_site_label_A
_geom_hbond_distance_DH
_geom_hbond_distance_HA
_geom_hbond_distance_DA
_geom_hbond_angle_DHA
N1 H1N Cl1 0.841 2.580 3.380(3) 159.14
N2 H2N Cl1 0.773 2.554 3.325(4) 175.28
N3 H3N Cl1 0.802 2.492 3.283(3) 168.89
N4 H4N Cl1 0.893 2.414 3.306(3) 177.09

loop_
_geom_torsion_atom_site_label_1
_geom_torsion_atom_site_label_2
_geom_torsion_atom_site_label_3
_geom_torsion_atom_site_label_4
_geom_torsion
C5 N1 C2 C3 2.0(4)
C5 N1 C2 C1 -176.8(3)
C20 C1 C2 C3 99.3(4)
C21 C1 C2 C3 -19.4(5)
C22 C1 C2 C3 -137.0(4)
C20 C1 C2 N1 -82.3(3)
C21 C1 C2 N1 159.0(3)
C22 C1 C2 N1 41.3(4)
N1 C2 C3 C4 -1.1(4)
C1 C2 C3 C4 177.5(3)
C2 C3 C4 C5 -0.2(4)
C3 C4 C5 N1 1.3(4)
C3 C4 C5 C6 -176.8(3)
C2 N1 C5 C4 -2.0(4)
C2 N1 C5 C6 176.3(3)
C4 C5 C6 C7 -101.9(4)
N1 C5 C6 C7 80.3(4)
C4 C5 C6 C28 135.7(4)
N1 C5 C6 C28 -42.1(4)
C4 C5 C6 C29 18.0(5)
N1 C5 C6 C29 -159.8(3)
C10 N2 C7 C8 1.8(4)
C10 N2 C7 C6 -178.2(3)
C5 C6 C7 C8 112.6(4)
C28 C6 C7 C8 -125.3(4)
C29 C6 C7 C8 -7.0(5)
C5 C6 C7 N2 -67.4(4)
C28 C6 C7 N2 54.7(4)
C29 C6 C7 N2 173.0(3)
N2 C7 C8 C9 -1.7(4)
C6 C7 C8 C9 178.4(3)
C7 C8 C9 C10 0.9(4)
C8 C9 C10 N2 0.2(4)
C8 C9 C10 C11 177.9(3)
C7 N2 C10 C9 -1.2(4)
C7 N2 C10 C11 -179.1(3)
C9 C10 C11 C12 -110.9(4)
N2 C10 C11 C12 66.4(4)
C9 C10 C11 C31 124.8(4)
N2 C10 C11 C31 -57.8(4)
C9 C10 C11 C30 7.7(5)
N2 C10 C11 C30 -174.9(3)
C15 N3 C12 C13 1.0(4)
C15 N3 C12 C11 -178.4(3)
C10 C11 C12 C13 101.6(4)
C31 C11 C12 C13 -132.8(4)
C30 C11 C12 C13 -16.8(5)
C10 C11 C12 N3 -79.2(4)
C31 C11 C12 N3 46.4(4)
C30 C11 C12 N3 162.4(3)
N3 C12 C13 C14 -0.5(4)
C11 C12 C13 C14 178.8(3)
C12 C13 C14 C15 -0.1(4)
C13 C14 C15 N3 0.7(4)
C13 C14 C15 C16 -178.0(3)
C12 N3 C15 C14 -1.0(4)
C12 N3 C15 C16 177.8(3)
C14 C15 C16 C17 -102.8(4)
N3 C15 C16 C17 78.8(4)
C14 C15 C16 C38 16.4(5)
N3 C15 C16 C38 -162.1(3)
C14 C15 C16 C37 134.3(4)
N3 C15 C16 C37 -44.1(4)
C20 N4 C17 C18 2.6(4)
C20 N4 C17 C16 -175.4(3)
C15 C16 C17 C18 112.7(4)
C38 C16 C17 C18 -6.4(5)
C37 C16 C17 C18 -124.1(4)
C15 C16 C17 N4 -69.9(4)
C38 C16 C17 N4 171.1(3)
C37 C16 C17 N4 53.4(4)
N4 C17 C18 C19 -1.5(4)
C16 C17 C18 C19 176.3(4)
C17 C18 C19 C20 -0.1(4)
C18 C19 C20 N4 1.7(4)
C18 C19 C20 C1 175.5(3)
C17 N4 C20 C19 -2.7(4)
C17 N4 C20 C1 -177.0(3)
C2 C1 C20 C19 -105.5(4)
C21 C1 C20 C19 13.8(5)
C22 C1 C20 C19 134.1(4)
C2 C1 C20 N4 67.5(4)
C21 C1 C20 N4 -173.3(3)
C22 C1 C20 N4 -53.0(4)
C20 C1 C22 C27 163.0(3)
C2 C1 C22 C27 43.2(4)
C21 C1 C22 C27 -75.9(4)
C20 C1 C22 C23 -20.2(5)
C2 C1 C22 C23 -140.1(3)
C21 C1 C22 C23 100.9(4)
C27 C22 C23 F1 174.9(3)
C1 C22 C23 F1 -2.0(5)
C27 C22 C23 C24 -5.7(5)
C1 C22 C23 C24 177.4(3)
F1 C23 C24 F2 1.6(5)
C22 C23 C24 F2 -177.9(3)
F1 C23 C24 C25 -178.4(3)
C22 C23 C24 C25 2.2(6)
F2 C24 C25 F3 0.1(6)
C23 C24 C25 F3 -179.9(3)
F2 C24 C25 C26 -177.7(3)
C23 C24 C25 C26 2.3(6)
F3 C25 C26 F4 -0.9(6)
C24 C25 C26 F4 176.9(3)
F3 C25 C26 C27 179.4(3)
C24 C25 C26 C27 -2.8(6)
F4 C26 C27 F5 -1.2(5)
C25 C26 C27 F5 178.4(3)
F4 C26 C27 C22 179.2(3)
C25 C26 C27 C22 -1.2(6)
C23 C22 C27 F5 -174.4(3)
C1 C22 C27 F5 2.8(5)
C23 C22 C27 C26 5.2(5)
C1 C22 C27 C26 -177.7(3)
C10 C11 C31 C36 164.2(3)
C12 C11 C31 C36 40.9(4)
C30 C11 C31 C36 -77.1(4)
C10 C11 C31 C32 -21.9(5)
C12 C11 C31 C32 -145.3(3)
C30 C11 C31 C32 96.8(4)
C36 C31 C32 F6 176.6(3)
C11 C31 C32 F6 2.4(5)
C36 C31 C32 C33 -2.4(5)
C11 C31 C32 C33 -176.7(3)
F6 C32 C33 F7 1.8(6)
C31 C32 C33 F7 -179.1(3)
F6 C32 C33 C34 -177.6(4)
C31 C32 C33 C34 1.5(6)
F7 C33 C34 F8 0.4(6)
C32 C33 C34 F8 179.8(4)
F7 C33 C34 C35 -179.3(4)
C32 C33 C34 C35 0.0(6)
F8 C34 C35 F9 -0.7(6)
C33 C34 C35 F9 179.0(4)
F8 C34 C35 C36 179.8(3)
C33 C34 C35 C36 -0.4(6)
F9 C35 C36 F10 -2.5(5)
C34 C35 C36 F10 176.9(3)
F9 C35 C36 C31 179.8(3)
C34 C35 C36 C31 -0.7(6)
C32 C31 C36 F10 -175.4(3)
C11 C31 C36 F10 -1.0(5)
C32 C31 C36 C35 2.1(5)
C11 C31 C36 C35 176.6(3)
